data_4077118
loop_
_publ_author_name
'Bellabarba, Ronan M.'
'Nieuwenhuyzen, Mark'
'Saunders, Graham C.'

_publ_section_title
;
 Intramolecular Dehydrofluorinative Coupling of
 \h5-Pentamethylcyclopentadienyl and Pentafluorophenylphosphine Ligands in
 Rhodium Complexes
;
_journal_issue 26
_journal_name_full Organometallics
_journal_page_first 5726
_journal_paper_doi 10.1021/om020612n
_journal_volume 21
_journal_year 2002
_chemical_formula_sum 'C35 H33 B Cl F7 N P2 Rh'
_chemical_formula_weight 811.73
_chemical_name_systematic
; 
 ? 
;
_space_group_IT_number 19
_symmetry_cell_setting orthorhombic
_symmetry_space_group_name_Hall 'P 2ac 2ab'
_symmetry_space_group_name_H-M 'P 21 21 21'
_atom_sites_solution_hydrogens geom
_atom_sites_solution_primary direct
_atom_sites_solution_secondary difmap
_audit_creation_method SHELXL-97
_cell_angle_alpha 90.00
_cell_angle_beta 90.00
_cell_angle_gamma 90.00
_cell_formula_units_Z 4
_cell_length_a 9.7712(10)
_cell_length_b 14.9173(16)
_cell_length_c 22.791(3)
_cell_measurement_temperature 153(2)
_cell_volume 3322.0(7)
_computing_cell_refinement 'Bruker SMART'
_computing_data_collection 'Bruker SMART'
_computing_data_reduction 'Bruker SHELXTL'
_computing_molecular_graphics 'Bruker SHELXTL'
_computing_publication_material 'Bruker SHELXTL'
_computing_structure_refinement 'SHELXL-97 (Sheldrick, 1997)'
_computing_structure_solution 'SHELXS-97 (Sheldrick, 1990)'
_diffrn_ambient_temperature 153(2)
_diffrn_measured_fraction_theta_full 0.930
_diffrn_measured_fraction_theta_max 0.930
_diffrn_measurement_device_type 'CCD area detector'
_diffrn_measurement_method 'phi and omega scans'
_diffrn_radiation_monochromator graphite
_diffrn_radiation_source 'fine-focus sealed tube'
_diffrn_radiation_type MoK\a
_diffrn_radiation_wavelength 0.71073
_diffrn_reflns_av_R_equivalents 0.1347
_diffrn_reflns_av_sigmaI/netI 0.1655
_diffrn_reflns_limit_h_max 13
_diffrn_reflns_limit_h_min -12
_diffrn_reflns_limit_k_max 19
_diffrn_reflns_limit_k_min -19
_diffrn_reflns_limit_l_max 30
_diffrn_reflns_limit_l_min -30
_diffrn_reflns_number 39332
_diffrn_reflns_theta_full 28.95
_diffrn_reflns_theta_max 28.95
_diffrn_reflns_theta_min 1.63
_exptl_absorpt_coefficient_mu 0.758
_exptl_absorpt_correction_T_max 1.000
_exptl_absorpt_correction_T_min 0.880
_exptl_absorpt_correction_type empirical
_exptl_absorpt_process_details SADABS
_exptl_crystal_colour 'pale yellow'
_exptl_crystal_density_diffrn 1.623
_exptl_crystal_density_meas ?
_exptl_crystal_density_method 'not measured'
_exptl_crystal_description plate
_exptl_crystal_F_000 1640
_exptl_crystal_size_max 0.10
_exptl_crystal_size_mid 0.18
_exptl_crystal_size_min 0.24
_refine_diff_density_max 0.802
_refine_diff_density_min -1.711
_refine_diff_density_rms 0.183
_refine_ls_abs_structure_details 'Flack H D (1983), Acta Cryst. A39, 876-881'
_refine_ls_abs_structure_Flack 0.03(5)
_refine_ls_extinction_method none
_refine_ls_goodness_of_fit_ref 0.943
_refine_ls_hydrogen_treatment mixed
_refine_ls_matrix_type full
_refine_ls_number_parameters 437
_refine_ls_number_reflns 7914
_refine_ls_number_restraints 0
_refine_ls_restrained_S_all 0.943
_refine_ls_R_factor_all 0.1393
_refine_ls_R_factor_gt 0.0588
_refine_ls_shift/su_max 0.001
_refine_ls_shift/su_mean 0.000
_refine_ls_structure_factor_coef Fsqd
_refine_ls_weighting_details 'calc w=1/[\s^2^(Fo^2^)+(0.0770P)^2^+0.0000P] where P=(Fo^2^+2Fc^2^)/3'
_refine_ls_weighting_scheme calc
_refine_ls_wR_factor_gt 0.1221
_refine_ls_wR_factor_ref 0.1648
_reflns_number_gt 4312
_reflns_number_total 7914
_reflns_threshold_expression >2sigma(I)
_cod_data_source_file om020612n_2.cif
_cod_data_source_block gcs57m
_cod_depositor_comments
;
The following automatic conversions were performed:

'_symmetry_cell_setting' value 'Orthorhombic' changed to
'orthorhombic' according to
/home/saulius/struct/CIF-dictionaries/cif_core.dic dictionary named
'cif_core.dic' version 2.4.1 from
2010-06-29.

'_exptl_absorpt_correction_type' value 'Empirical'
changed to 'empirical' according to
/home/saulius/struct/CIF-dictionaries/cif_core.dic dictionary named
'cif_core.dic' version 2.4.1 from 2010-06-29.

Automatic conversion script
Id: cif_fix_values 1715 2011-07-08 13:25:40Z adriana 

The following automatic conversions were performed:

'_exptl_crystal_density_meas' value 'not_measured' was changed to '?'
- the value is perceived as not measured.

Automatic conversion script
Id: cif_fix_values 3008 2015-01-20 13:52:24Z robertas 
;
_cod_original_cell_volume 3321.9(6)
_cod_original_sg_symbol_H-M P2(1)2(1)2(1)
_cod_database_code 4077118

loop_
_symmetry_equiv_pos_as_xyz
'x, y, z'
'-x+1/2, -y, z+1/2'
'-x, y+1/2, -z+1/2'
'x+1/2, -y+1/2, -z'

loop_
_atom_site_label
_atom_site_type_symbol
_atom_site_fract_x
_atom_site_fract_y
_atom_site_fract_z
_atom_site_U_iso_or_equiv
_atom_site_adp_type
_atom_site_occupancy
_atom_site_symmetry_multiplicity
_atom_site_calc_flag
_atom_site_refinement_flags
Rh1 Rh 0.59730(6) 0.08251(4) 0.89333(3) 0.02396(16) Uani 1 1 d .
Cl1 Cl 0.6883(2) 0.18320(15) 0.96354(9) 0.0334(5) Uani 1 1 d .
C1 C 0.6780(9) -0.0518(6) 0.8737(4) 0.034(2) Uani 1 1 d .
C2 C 0.7895(8) 0.0069(6) 0.8848(4) 0.035(2) Uani 1 1 d .
C3 C 0.7913(9) 0.0760(7) 0.8409(4) 0.036(2) Uani 1 1 d .
C4 C 0.6796(9) 0.0617(6) 0.8016(4) 0.033(2) Uani 1 1 d .
C5 C 0.6059(10) -0.0171(6) 0.8223(3) 0.033(2) Uani 1 1 d .
C6 C 0.8920(11) -0.0030(7) 0.9329(4) 0.054(3) Uani 1 1 d .
H6A H 0.9746 -0.0320 0.9175 0.080 Uiso 1 1 calc R
H6B H 0.8531 -0.0398 0.9643 0.080 Uiso 1 1 calc R
H6C H 0.9156 0.0563 0.9484 0.080 Uiso 1 1 calc R
C7 C 0.8995(10) 0.1488(7) 0.8365(4) 0.048(3) Uani 1 1 d .
H7A H 0.9885 0.1215 0.8279 0.073 Uiso 1 1 calc R
H7B H 0.9048 0.1814 0.8738 0.073 Uiso 1 1 calc R
H7C H 0.8751 0.1906 0.8050 0.073 Uiso 1 1 calc R
C8 C 0.6471(11) 0.1104(7) 0.7457(4) 0.047(3) Uani 1 1 d .
H8A H 0.6672 0.0715 0.7122 0.071 Uiso 1 1 calc R
H8B H 0.7029 0.1649 0.7432 0.071 Uiso 1 1 calc R
H8C H 0.5499 0.1267 0.7453 0.071 Uiso 1 1 calc R
C9 C 0.4974(9) -0.0663(7) 0.7902(4) 0.043(3) Uani 1 1 d .
H9A H 0.5343 -0.1232 0.7757 0.065 Uiso 1 1 calc R
H9B H 0.4659 -0.0301 0.7570 0.065 Uiso 1 1 calc R
H9C H 0.4205 -0.0781 0.8167 0.065 Uiso 1 1 calc R
C10 C 0.6439(9) -0.1366(5) 0.9066(4) 0.036(2) Uani 1 1 d .
H10A H 0.6970 -0.1367 0.9436 0.043 Uiso 1 1 calc R
H10B H 0.6763 -0.1881 0.8829 0.043 Uiso 1 1 calc R
P1 P 0.4501(2) 0.02770(14) 0.96161(9) 0.0238(5) Uani 1 1 d .
C11A C 0.4069(9) -0.0897(5) 0.9503(3) 0.0274(17) Uani 1 1 d .
C12A C 0.4947(9) -0.1528(5) 0.9218(4) 0.031(2) Uani 1 1 d .
C13A C 0.4460(11) -0.2374(6) 0.9159(4) 0.043(3) Uani 1 1 d .
F13A F 0.5207(7) -0.2994(3) 0.8880(3) 0.0664(18) Uani 1 1 d .
N14A N 0.3247(9) -0.2682(5) 0.9324(4) 0.041(2) Uani 1 1 d .
C15A C 0.2463(10) -0.2105(6) 0.9595(4) 0.039(2) Uani 1 1 d .
F15A F 0.1249(6) -0.2390(4) 0.9783(2) 0.0541(16) Uani 1 1 d .
C16A C 0.2823(10) -0.1228(6) 0.9697(4) 0.034(2) Uani 1 1 d .
F16A F 0.1956(5) -0.0715(3) 1.0001(2) 0.0407(12) Uani 1 1 d .
C1A C 0.2894(8) 0.0886(6) 0.9563(3) 0.0272(18) Uani 1 1 d .
H1AA H 0.2304 0.0608 0.9260 0.033 Uiso 1 1 calc R
H1AB H 0.2406 0.0862 0.9943 0.033 Uiso 1 1 calc R
C2A C 0.3197(9) 0.1880(5) 0.9397(4) 0.0286(19) Uani 1 1 d .
H2AA H 0.3611 0.2192 0.9736 0.034 Uiso 1 1 calc R
H2AB H 0.2330 0.2188 0.9297 0.034 Uiso 1 1 calc R
P2 P 0.4357(2) 0.19311(14) 0.87733(9) 0.0252(5) Uani 1 1 d .
C21A C 0.5002(9) 0.3076(5) 0.8767(3) 0.0270(19) Uani 1 1 d .
C22A C 0.4335(10) 0.3772(5) 0.9052(4) 0.035(2) Uani 1 1 d .
H22A H 0.3522 0.3657 0.9268 0.043 Uiso 1 1 calc R
C23A C 0.4858(12) 0.4638(6) 0.9023(5) 0.053(3) Uani 1 1 d .
H23A H 0.4389 0.5117 0.9210 0.064 Uiso 1 1 calc R
C24A C 0.6055(11) 0.4800(6) 0.8722(4) 0.041(2) Uani 1 1 d .
H24A H 0.6436 0.5386 0.8723 0.050 Uiso 1 1 calc R
C25A C 0.6708(9) 0.4125(7) 0.8421(4) 0.040(2) Uani 1 1 d .
H25A H 0.7503 0.4250 0.8196 0.048 Uiso 1 1 calc R
C26A C 0.6183(10) 0.3242(6) 0.8450(4) 0.033(2) Uani 1 1 d .
H26A H 0.6638 0.2767 0.8253 0.039 Uiso 1 1 calc R
C11B C 0.5021(9) 0.0283(5) 1.0375(3) 0.0261(18) Uani 1 1 d .
C12B C 0.5687(10) -0.0450(6) 1.0609(4) 0.039(2) Uani 1 1 d .
H12A H 0.5849 -0.0962 1.0371 0.047 Uiso 1 1 calc R
C13B C 0.6128(10) -0.0448(6) 1.1195(4) 0.046(3) Uani 1 1 d .
H13A H 0.6582 -0.0962 1.1347 0.055 Uiso 1 1 calc R
C14B C 0.5920(10) 0.0278(6) 1.1554(3) 0.035(2) Uani 1 1 d .
H14A H 0.6229 0.0278 1.1950 0.042 Uiso 1 1 calc R
C15B C 0.5236(10) 0.1020(6) 1.1317(4) 0.038(2) Uani 1 1 d .
H15A H 0.5081 0.1531 1.1557 0.045 Uiso 1 1 calc R
C16B C 0.4777(9) 0.1024(6) 1.0737(4) 0.034(2) Uani 1 1 d .
H16A H 0.4300 0.1530 1.0588 0.040 Uiso 1 1 calc R
C21B C 0.3261(8) 0.1880(6) 0.8130(4) 0.0260(19) Uani 1 1 d .
C22B C 0.2884(9) 0.2630(6) 0.7820(4) 0.035(2) Uani 1 1 d .
H22B H 0.3222 0.3199 0.7939 0.042 Uiso 1 1 calc R
C23B C 0.2029(10) 0.2577(7) 0.7342(4) 0.043(2) Uani 1 1 d .
H23B H 0.1791 0.3105 0.7133 0.052 Uiso 1 1 calc R
C24B C 0.1512(10) 0.1753(7) 0.7165(4) 0.044(3) Uani 1 1 d .
H24B H 0.0915 0.1716 0.6837 0.053 Uiso 1 1 calc R
C25B C 0.1871(9) 0.0988(7) 0.7468(4) 0.035(2) Uani 1 1 d .
H25B H 0.1521 0.0423 0.7348 0.042 Uiso 1 1 calc R
C26B C 0.2747(8) 0.1040(5) 0.7950(3) 0.029(2) Uani 1 1 d .
H26B H 0.2998 0.0512 0.8156 0.035 Uiso 1 1 calc R
B1 B 1.1027(15) 0.8642(8) 0.8212(5) 0.045(3) Uani 1 1 d .
F11 F 1.1739(10) 0.8183(7) 0.7828(5) 0.142(4) Uani 1 1 d .
F12 F 1.0295(8) 0.8134(5) 0.8579(3) 0.082(2) Uani 1 1 d .
F13 F 1.1864(6) 0.9215(4) 0.8528(2) 0.0569(16) Uani 1 1 d .
F14 F 1.0113(8) 0.9169(5) 0.7904(3) 0.096(3) Uani 1 1 d .

loop_
_atom_site_aniso_label
_atom_site_aniso_U_11
_atom_site_aniso_U_22
_atom_site_aniso_U_33
_atom_site_aniso_U_23
_atom_site_aniso_U_13
_atom_site_aniso_U_12
Rh1 0.0237(3) 0.0238(3) 0.0244(3) -0.0022(3) 0.0003(3) 0.0010(3)
Cl1 0.0365(12) 0.0308(12) 0.0329(12) -0.0025(10) -0.0070(10) -0.0074(10)
C1 0.030(5) 0.041(5) 0.031(5) -0.001(4) 0.004(4) 0.009(4)
C2 0.022(4) 0.046(5) 0.036(5) -0.001(5) -0.001(4) 0.002(4)
C3 0.036(5) 0.040(5) 0.033(5) -0.005(5) 0.006(4) -0.003(5)
C4 0.036(5) 0.037(6) 0.025(4) -0.002(4) 0.011(4) 0.011(4)
C5 0.031(5) 0.041(5) 0.027(4) -0.009(4) 0.002(4) 0.003(5)
C6 0.043(6) 0.068(7) 0.050(6) -0.008(5) -0.004(6) 0.004(6)
C7 0.031(5) 0.054(6) 0.061(7) -0.007(5) 0.015(6) -0.010(6)
C8 0.053(7) 0.062(7) 0.027(5) -0.006(5) 0.003(4) 0.017(5)
C9 0.035(5) 0.048(7) 0.046(6) -0.028(5) -0.001(4) 0.004(5)
C10 0.040(5) 0.022(4) 0.044(6) -0.006(4) 0.004(4) 0.013(4)
P1 0.0258(12) 0.0203(11) 0.0252(11) -0.0010(9) -0.0004(9) -0.0002(9)
C11A 0.029(4) 0.029(4) 0.024(4) -0.003(4) -0.003(4) 0.000(5)
C12A 0.033(5) 0.021(4) 0.038(5) 0.003(4) 0.001(4) 0.003(4)
C13A 0.061(7) 0.014(4) 0.054(6) -0.007(4) 0.002(5) 0.008(5)
F13A 0.077(4) 0.023(3) 0.100(5) -0.018(3) 0.010(5) 0.000(3)
N14A 0.052(6) 0.026(4) 0.045(5) 0.003(4) -0.010(4) -0.005(4)
C15A 0.037(6) 0.034(5) 0.046(6) 0.009(5) -0.006(5) -0.007(5)
F15A 0.056(4) 0.041(3) 0.065(4) 0.007(3) 0.001(3) -0.024(3)
C16A 0.042(6) 0.022(5) 0.039(5) -0.005(4) -0.002(5) -0.004(4)
F16A 0.043(3) 0.028(3) 0.051(3) 0.002(3) 0.009(3) -0.005(3)
C1A 0.024(4) 0.025(4) 0.033(4) 0.003(4) 0.003(3) 0.000(4)
C2A 0.032(5) 0.023(4) 0.031(5) -0.004(4) 0.005(4) 0.004(4)
P2 0.0273(13) 0.0216(11) 0.0267(12) 0.0001(9) -0.0006(9) 0.0002(9)
C21A 0.036(5) 0.021(4) 0.024(5) 0.001(3) -0.003(4) -0.002(4)
C22A 0.046(6) 0.019(4) 0.041(6) -0.001(4) 0.002(4) -0.004(4)
C23A 0.081(8) 0.031(5) 0.048(7) -0.006(5) 0.002(6) -0.010(5)
C24A 0.055(6) 0.029(5) 0.041(5) 0.004(4) -0.003(5) -0.016(5)
C25A 0.033(5) 0.035(5) 0.052(6) 0.019(5) -0.013(4) -0.008(5)
C26A 0.040(6) 0.024(4) 0.034(5) 0.010(4) -0.005(4) 0.004(4)
C11B 0.037(5) 0.024(4) 0.017(4) 0.001(3) 0.002(4) -0.001(4)
C12B 0.055(7) 0.026(5) 0.036(5) -0.006(4) -0.006(5) 0.008(4)
C13B 0.051(6) 0.049(6) 0.037(6) 0.002(4) -0.018(5) 0.021(5)
C14B 0.036(5) 0.046(5) 0.023(4) -0.001(4) -0.002(4) 0.014(5)
C15B 0.045(6) 0.045(6) 0.023(4) -0.002(4) -0.005(4) 0.002(5)
C16B 0.038(5) 0.030(5) 0.034(5) 0.007(4) -0.002(4) 0.008(4)
C21B 0.022(4) 0.029(5) 0.027(5) -0.003(4) 0.002(4) 0.002(4)
C22B 0.037(5) 0.039(5) 0.029(5) 0.003(4) -0.003(4) -0.003(4)
C23B 0.042(6) 0.044(6) 0.043(6) 0.008(5) -0.009(5) 0.004(5)
C24B 0.041(6) 0.055(7) 0.037(6) -0.001(5) 0.000(4) -0.008(5)
C25B 0.022(5) 0.043(6) 0.040(5) -0.013(5) -0.012(4) -0.002(4)
C26B 0.034(5) 0.024(5) 0.028(4) -0.005(4) -0.002(4) 0.007(4)
B1 0.058(8) 0.039(6) 0.037(6) -0.002(5) -0.010(7) -0.010(7)
F11 0.126(8) 0.145(9) 0.155(9) -0.093(8) 0.047(7) -0.010(7)
F12 0.111(6) 0.080(5) 0.055(4) 0.028(4) -0.029(4) -0.056(5)
F13 0.054(4) 0.062(4) 0.055(3) 0.007(3) -0.017(3) -0.025(4)
F14 0.104(6) 0.082(5) 0.103(5) 0.043(5) -0.057(5) -0.033(5)

loop_
_atom_type_symbol
_atom_type_description
_atom_type_scat_dispersion_real
_atom_type_scat_dispersion_imag
_atom_type_scat_source
C C 0.0033 0.0016 'International Tables Vol C Tables 4.2.6.8 and 6.1.1.4'
H H 0.0000 0.0000 'International Tables Vol C Tables 4.2.6.8 and 6.1.1.4'
B B 0.0013 0.0007 'International Tables Vol C Tables 4.2.6.8 and 6.1.1.4'
N N 0.0061 0.0033 'International Tables Vol C Tables 4.2.6.8 and 6.1.1.4'
F F 0.0171 0.0103 'International Tables Vol C Tables 4.2.6.8 and 6.1.1.4'
P P 0.1023 0.0942 'International Tables Vol C Tables 4.2.6.8 and 6.1.1.4'
Cl Cl 0.1484 0.1585 'International Tables Vol C Tables 4.2.6.8 and 6.1.1.4'
Rh Rh -1.1178 0.9187 'International Tables Vol C Tables 4.2.6.8 and 6.1.1.4'

loop_
_geom_angle_atom_site_label_1
_geom_angle_atom_site_label_2
_geom_angle_atom_site_label_3
_geom_angle
C5 Rh1 C1 38.8(3)
C5 Rh1 C2 63.6(3)
C1 Rh1 C2 37.7(3)
C5 Rh1 C3 63.0(3)
C1 Rh1 C3 63.2(3)
C2 Rh1 C3 37.7(3)
C5 Rh1 C4 38.1(3)
C1 Rh1 C4 63.8(3)
C2 Rh1 C4 62.9(3)
C3 Rh1 C4 37.0(3)
C5 Rh1 P1 106.6(2)
C1 Rh1 P1 92.2(2)
C2 Rh1 P1 114.7(2)
C3 Rh1 P1 152.2(3)
C4 Rh1 P1 144.0(2)
C5 Rh1 P2 113.1(2)
C1 Rh1 P2 149.6(2)
C2 Rh1 P2 159.2(2)
C3 Rh1 P2 121.6(3)
C4 Rh1 P2 101.2(2)
P1 Rh1 P2 86.12(8)
C5 Rh1 Cl1 155.7(3)
C1 Rh1 Cl1 125.5(2)
C2 Rh1 Cl1 93.7(2)
C3 Rh1 Cl1 94.0(2)
C4 Rh1 Cl1 125.3(2)
P1 Rh1 Cl1 90.17(8)
P2 Rh1 Cl1 84.85(8)
C2 C1 C5 107.1(8)
C2 C1 C10 126.7(8)
C5 C1 C10 126.1(8)
C2 C1 Rh1 71.2(5)
C5 C1 Rh1 70.6(5)
C10 C1 Rh1 125.7(6)
C1 C2 C3 109.1(8)
C1 C2 C6 125.7(9)
C3 C2 C6 125.1(8)
C1 C2 Rh1 71.1(5)
C3 C2 Rh1 72.8(5)
C6 C2 Rh1 124.0(6)
C4 C3 C2 108.7(8)
C4 C3 C7 126.7(8)
C2 C3 C7 124.6(8)
C4 C3 Rh1 72.2(5)
C2 C3 Rh1 69.5(5)
C7 C3 Rh1 126.3(6)
C3 C4 C5 107.1(8)
C3 C4 C8 128.5(9)
C5 C4 C8 124.1(9)
C3 C4 Rh1 70.8(5)
C5 C4 Rh1 68.6(4)
C8 C4 Rh1 130.0(6)
C4 C5 C1 107.9(8)
C4 C5 C9 126.3(8)
C1 C5 C9 124.4(9)
C4 C5 Rh1 73.3(5)
C1 C5 Rh1 70.6(5)
C9 C5 Rh1 132.1(6)
C1 C10 C12A 117.3(7)
C11B P1 C1A 107.8(4)
C11B P1 C11A 101.9(4)
C1A P1 C11A 105.8(4)
C11B P1 Rh1 118.5(3)
C1A P1 Rh1 108.7(3)
C11A P1 Rh1 113.4(3)
C16A C11A C12A 115.9(8)
C16A C11A P1 120.1(6)
C12A C11A P1 124.0(6)
C13A C12A C11A 116.6(8)
C13A C12A C10 117.6(8)
C11A C12A C10 125.2(8)
N14A C13A F13A 112.5(8)
N14A C13A C12A 127.5(9)
F13A C13A C12A 119.9(9)
C15A N14A C13A 115.4(8)
N14A C15A F15A 117.6(8)
N14A C15A C16A 123.8(9)
F15A C15A C16A 118.6(9)
F16A C16A C15A 118.1(8)
F16A C16A C11A 121.2(7)
C15A C16A C11A 120.7(9)
C2A C1A P1 109.2(5)
C1A C2A P2 110.4(5)
C21B P2 C2A 105.1(4)
C21B P2 C21A 103.7(4)
C2A P2 C21A 105.2(4)
C21B P2 Rh1 120.0(3)
C2A P2 Rh1 105.8(3)
C21A P2 Rh1 115.7(3)
C26A C21A C22A 120.2(8)
C26A C21A P2 117.5(6)
C22A C21A P2 122.4(7)
C21A C22A C23A 120.0(9)
C24A C23A C22A 120.0(10)
C25A C24A C23A 120.8(9)
C24A C25A C26A 119.4(9)
C21A C26A C25A 119.6(9)
C12B C11B C16B 118.5(7)
C12B C11B P1 120.0(6)
C16B C11B P1 121.5(6)
C11B C12B C13B 120.7(8)
C14B C13B C12B 121.6(8)
C13B C14B C15B 117.6(8)
C16B C15B C14B 121.5(8)
C15B C16B C11B 120.0(8)
C22B C21B C26B 118.6(8)
C22B C21B P2 122.6(7)
C26B C21B P2 118.8(6)
C21B C22B C23B 121.6(9)
C22B C23B C24B 120.2(9)
C25B C24B C23B 119.5(9)
C24B C25B C26B 120.3(9)
C25B C26B C21B 119.8(8)
F11 B1 F12 114.0(11)
F11 B1 F14 107.6(10)
F12 B1 F14 107.2(11)
F11 B1 F13 110.9(11)
F12 B1 F13 109.8(8)
F14 B1 F13 107.1(9)

loop_
_geom_bond_atom_site_label_1
_geom_bond_atom_site_label_2
_geom_bond_distance
Rh1 C5 2.198(8)
Rh1 C1 2.199(9)
Rh1 C2 2.199(8)
Rh1 C3 2.243(9)
Rh1 C4 2.261(8)
Rh1 P1 2.272(2)
Rh1 P2 2.312(2)
Rh1 Cl1 2.368(2)
C1 C2 1.420(12)
C1 C5 1.461(12)
C1 C10 1.509(12)
C2 C3 1.436(12)
C2 C6 1.492(12)
C3 C4 1.428(12)
C3 C7 1.520(13)
C4 C5 1.457(12)
C4 C8 1.500(12)
C5 C9 1.483(12)
C10 C12A 1.518(13)
P1 C11B 1.802(8)
P1 C1A 1.818(8)
P1 C11A 1.819(8)
C11A C16A 1.387(12)
C11A C12A 1.430(11)
C12A C13A 1.355(12)
C13A N14A 1.326(12)
C13A F13A 1.340(10)
N14A C15A 1.307(12)
C15A F15A 1.331(11)
C15A C16A 1.374(12)
C16A F16A 1.335(10)
C1A C2A 1.558(11)
C2A P2 1.819(8)
P2 C21B 1.818(8)
P2 C21A 1.821(8)
C21A C26A 1.382(12)
C21A C22A 1.388(11)
C22A C23A 1.390(11)
C23A C24A 1.377(15)
C24A C25A 1.376(13)
C25A C26A 1.414(12)
C11B C12B 1.380(11)
C11B C16B 1.401(11)
C12B C13B 1.404(12)
C13B C14B 1.373(11)
C14B C15B 1.401(12)
C15B C16B 1.396(11)
C21B C22B 1.373(12)
C21B C26B 1.411(11)
C22B C23B 1.375(12)
C23B C24B 1.390(13)
C24B C25B 1.379(13)
C25B C26B 1.394(11)
B1 F11 1.311(14)
B1 F12 1.337(13)
B1 F14 1.381(14)
B1 F13 1.386(12)
